data_7039492
loop_
_publ_author_name
'Balamurugan, Mani'
'Suresh, Eringathodi'
'Palaniandavar, Mallayan'

_publ_section_title
;
 Non-heme \m-Oxo- and bis(\m-carboxylato)-bridged diiron(iii) complexes of
 a 3N ligand as catalysts for alkane hydroxylation: stereoelectronic
 factors of carboxylate bridges determine the catalytic efficiency.
;
_journal_issue 28
_journal_name_full 'Dalton transactions (Cambridge, England : 2003)'
_journal_page_first 11422
_journal_page_last 11436
_journal_paper_doi 10.1039/c6dt01059h
_journal_volume 45
_journal_year 2016
_chemical_formula_sum 'C34 H44 Cl2 Fe2 N6 O13'
_chemical_formula_weight 927.35
_chemical_name_systematic
; 
 ? 
;
_space_group_IT_number 15
_symmetry_cell_setting monoclinic
_symmetry_space_group_name_Hall '-C 2yc'
_symmetry_space_group_name_H-M 'C 1 2/c 1'
_atom_sites_solution_hydrogens geom
_atom_sites_solution_primary direct
_atom_sites_solution_secondary difmap
_audit_creation_method SHELXL-97
_audit_update_record
;
2016-05-01 deposited with the CCDC.
2016-06-02 downloaded from the CCDC.
;
_cell_angle_alpha 90.00
_cell_angle_beta 127.463(2)
_cell_angle_gamma 90.00
_cell_formula_units_Z 8
_cell_length_a 34.8958(8)
_cell_length_b 11.1865(2)
_cell_length_c 28.5616(7)
_cell_measurement_reflns_used 1323
_cell_measurement_temperature 296(2)
_cell_measurement_theta_max 23.56
_cell_measurement_theta_min 2.76
_cell_volume 8849.8(4)
_computing_cell_refinement 'BRUKER SMART'
_computing_data_collection 'BRUKER SMART'
_computing_data_reduction 'BRUKER SAINT'
_computing_molecular_graphics ORTEP
_computing_structure_refinement 'SHELXL-97 (Sheldrick, 1997)'
_computing_structure_solution 'SHELXS-97 (Sheldrick, 1990)'
_diffrn_ambient_temperature 296(2)
_diffrn_measured_fraction_theta_full 0.985
_diffrn_measured_fraction_theta_max 0.985
_diffrn_measurement_device_type 'BRUKER SMART APEX CCD DIFFRACTOMETER'
_diffrn_measurement_method 'omega-phi scan'
_diffrn_radiation_monochromator graphite
_diffrn_radiation_source 'fine-focus sealed tube'
_diffrn_radiation_type MoK\a
_diffrn_radiation_wavelength 0.71073
_diffrn_reflns_av_R_equivalents 0.0611
_diffrn_reflns_av_unetI/netI 0.0418
_diffrn_reflns_limit_h_max 41
_diffrn_reflns_limit_h_min -42
_diffrn_reflns_limit_k_max 12
_diffrn_reflns_limit_k_min -13
_diffrn_reflns_limit_l_max 34
_diffrn_reflns_limit_l_min -34
_diffrn_reflns_number 73976
_diffrn_reflns_theta_full 25.51
_diffrn_reflns_theta_max 25.51
_diffrn_reflns_theta_min 1.47
_exptl_absorpt_coefficient_mu 0.840
_exptl_absorpt_correction_T_max 0.9358
_exptl_absorpt_correction_T_min 0.7927
_exptl_absorpt_correction_type multi-scan
_exptl_absorpt_process_details 'BRUKER SADABS'
_exptl_crystal_colour BROWN
_exptl_crystal_density_diffrn 1.392
_exptl_crystal_density_method 'not measured'
_exptl_crystal_description PLATES
_exptl_crystal_F_000 3840
_exptl_crystal_size_max 0.29
_exptl_crystal_size_mid 0.12
_exptl_crystal_size_min 0.08
_platon_squeeze_details ' ?'
_refine_diff_density_max 0.821
_refine_diff_density_min -0.482
_refine_diff_density_rms 0.067
_refine_ls_extinction_method none
_refine_ls_goodness_of_fit_ref 1.073
_refine_ls_hydrogen_treatment mixed
_refine_ls_matrix_type full
_refine_ls_number_parameters 522
_refine_ls_number_reflns 8138
_refine_ls_number_restraints 0
_refine_ls_restrained_S_all 1.073
_refine_ls_R_factor_all 0.0936
_refine_ls_R_factor_gt 0.0609
_refine_ls_shift/su_max 0.000
_refine_ls_shift/su_mean 0.000
_refine_ls_structure_factor_coef Fsqd
_refine_ls_weighting_details 'calc w=1/[\s^2^(Fo^2^)+(0.1088P)^2^+1.2535P] where P=(Fo^2^+2Fc^2^)/3'
_refine_ls_weighting_scheme calc
_refine_ls_wR_factor_gt 0.1725
_refine_ls_wR_factor_ref 0.1887
_reflns_number_gt 5348
_reflns_number_total 8138
_reflns_threshold_expression >2sigma(I)
_cod_data_source_file c6dt01059h2.cif
_cod_data_source_block mprl325
_cod_depositor_comments
;
The following automatic conversions were performed:

'_symmetry_cell_setting' value 'MONOCLINIC' changed to 'monoclinic'
according to
/usr/data/users/saulius/crontab/automatic-downloads/rss-feeds/RSC/lib/dictionaries/cif_core.dic
dictionary named 'cif_core.dic' version 2.4.2 from 2011-04-26.

'_exptl_absorpt_correction_type' value 'MULTI-SCAN' changed to
'multi-scan' according to
/usr/data/users/saulius/crontab/automatic-downloads/rss-feeds/RSC/lib/dictionaries/cif_core.dic
dictionary named 'cif_core.dic' version 2.4.2 from 2011-04-26.

Automatic conversion script
Id: cif_fix_values 4268 2015-11-12 08:31:59Z antanas 

 Adding full bibliography for 7039491--7039493.cif.
;
_cod_original_cell_volume 8849.8(3)
_cod_original_sg_symbol_H-M C2/c
_cod_database_code 7039492

loop_
_symmetry_equiv_pos_as_xyz
'x, y, z'
'-x, y, -z+1/2'
'x+1/2, y+1/2, z'
'-x+1/2, y+1/2, -z+1/2'
'-x, -y, -z'
'x, -y, z-1/2'
'-x+1/2, -y+1/2, -z'
'x+1/2, -y+1/2, z-1/2'

loop_
_atom_site_label
_atom_site_type_symbol
_atom_site_fract_x
_atom_site_fract_y
_atom_site_fract_z
_atom_site_U_iso_or_equiv
_atom_site_adp_type
_atom_site_occupancy
_atom_site_symmetry_multiplicity
_atom_site_calc_flag
_atom_site_refinement_flags
C20 C 0.0945(2) 0.5204(6) 0.5974(3) 0.107(2) Uani 1 1 d .
H20A H 0.0806 0.4525 0.5715 0.160 Uiso 1 1 calc R
H20B H 0.0848 0.5923 0.5744 0.160 Uiso 1 1 calc R
H20C H 0.0834 0.5227 0.6210 0.160 Uiso 1 1 calc R
C18 C 0.1604(2) 0.3961(5) 0.6700(2) 0.0859(16) Uani 1 1 d .
H18A H 0.1562 0.4064 0.7003 0.103 Uiso 1 1 calc R
H18B H 0.1381 0.3346 0.6430 0.103 Uiso 1 1 calc R
C15 C 0.2816(2) 0.4938(7) 0.6804(2) 0.093(2) Uani 1 1 d .
C17 C 0.2107(2) 0.3583(6) 0.6973(2) 0.0876(16) Uani 1 1 d .
H17A H 0.2331 0.4155 0.7273 0.105 Uiso 1 1 calc R
H17B H 0.2168 0.2810 0.7161 0.105 Uiso 1 1 calc R
C16 C 0.26920(18) 0.3620(7) 0.6767(2) 0.0934(18) Uani 1 1 d .
H16A H 0.2751 0.3204 0.6518 0.112 Uiso 1 1 calc R
H16B H 0.2894 0.3264 0.7157 0.112 Uiso 1 1 calc R
C11 C 0.2534(3) 0.6882(6) 0.6509(3) 0.109(2) Uani 1 1 d .
H11 H 0.2280 0.7425 0.6304 0.131 Uiso 1 1 calc R
C14 C 0.3283(3) 0.5337(11) 0.7136(3) 0.150(4) Uani 1 1 d .
H14 H 0.3537 0.4800 0.7354 0.180 Uiso 1 1 calc R
C12 C 0.3011(4) 0.7272(10) 0.6838(4) 0.158(5) Uani 1 1 d .
H12 H 0.3077 0.8079 0.6844 0.189 Uiso 1 1 calc R
C13 C 0.3371(3) 0.6491(14) 0.7145(4) 0.176(6) Uani 1 1 d .
H13 H 0.3689 0.6759 0.7367 0.211 Uiso 1 1 calc R
O10 O 0.3266(4) 0.4202(7) 0.8189(3) 0.242(4) Uani 1 1 d .
O9 O 0.1405(3) 0.3355(8) 0.2922(4) 0.244(4) Uani 1 1 d .
Cl2 Cl 0.33792(6) 0.49603(13) 0.86048(6) 0.0823(4) Uani 1 1 d .
O12 O 0.3608(3) 0.4385(7) 0.9135(2) 0.221(4) Uani 1 1 d .
O13 O 0.3719(3) 0.5751(8) 0.8646(3) 0.223(4) Uani 1 1 d .
O11 O 0.3065(5) 0.5648(13) 0.8512(7) 0.388(9) Uani 1 1 d .
C19 C 0.1702(3) 0.6144(6) 0.6771(3) 0.126(3) Uani 1 1 d .
H19A H 0.1621 0.6859 0.6542 0.189 Uiso 1 1 calc R
H19B H 0.2047 0.6063 0.7040 0.189 Uiso 1 1 calc R
H19C H 0.1575 0.6190 0.6988 0.189 Uiso 1 1 calc R
C9 C 0.1167(3) 0.8793(5) 0.4527(3) 0.119(3) Uani 1 1 d .
H9A H 0.0823 0.8705 0.4245 0.178 Uiso 1 1 calc R
H9B H 0.1267 0.9506 0.4442 0.178 Uiso 1 1 calc R
H9C H 0.1254 0.8846 0.4917 0.178 Uiso 1 1 calc R
C10 C 0.1929(2) 0.7871(6) 0.4922(3) 0.115(2) Uani 1 1 d .
H10A H 0.2083 0.7190 0.4897 0.173 Uiso 1 1 calc R
H10B H 0.2017 0.7919 0.5312 0.173 Uiso 1 1 calc R
H10C H 0.2031 0.8585 0.4839 0.173 Uiso 1 1 calc R
C8 C 0.1299(3) 0.7664(6) 0.3899(3) 0.109(2) Uani 1 1 d .
H8A H 0.1335 0.8449 0.3786 0.131 Uiso 1 1 calc R
H8B H 0.1533 0.7137 0.3927 0.131 Uiso 1 1 calc R
Fe1 Fe 0.11561(2) 0.60363(5) 0.46060(3) 0.0500(2) Uani 1 1 d .
Fe2 Fe 0.17545(2) 0.48951(5) 0.58472(3) 0.0522(2) Uani 1 1 d .
Cl1 Cl 0.10942(6) 0.42533(16) 0.27449(6) 0.0949(5) Uani 1 1 d .
O3 O 0.12454(10) 0.3617(2) 0.53583(12) 0.0565(7) Uani 1 1 d .
O1 O 0.14467(10) 0.6167(2) 0.53781(12) 0.0548(7) Uani 1 1 d .
O4 O 0.21017(10) 0.4342(3) 0.55062(13) 0.0576(7) Uani 1 1 d .
O2 O 0.08214(10) 0.4436(3) 0.44671(12) 0.0599(8) Uani 1 1 d .
O5 O 0.16720(11) 0.5219(3) 0.46195(14) 0.0651(8) Uani 1 1 d .
N1 N 0.04602(14) 0.6751(3) 0.42789(17) 0.0592(9) Uani 1 1 d .
C22 C 0.24005(15) 0.4260(4) 0.4949(2) 0.0570(11) Uani 1 1 d .
N2 N 0.07327(16) 0.6088(4) 0.36324(18) 0.0651(10) Uani 1 1 d .
C29 C 0.05271(14) 0.2677(4) 0.45929(18) 0.0503(10) Uani 1 1 d .
C28 C 0.08922(14) 0.3652(3) 0.48268(18) 0.0476(9) Uani 1 1 d .
N3 N 0.14066(15) 0.7747(3) 0.44931(19) 0.0722(11) Uani 1 1 d .
N6 N 0.14944(17) 0.5101(4) 0.63745(19) 0.0735(11) Uani 1 1 d .
N4 N 0.24481(18) 0.5708(5) 0.64947(19) 0.0818(13) Uani 1 1 d .
C1 C 0.03741(19) 0.7280(4) 0.4631(3) 0.0737(14) Uani 1 1 d .
H1 H 0.0626 0.7395 0.5029 0.088 Uiso 1 1 calc R
N5 N 0.21807(14) 0.3508(4) 0.65185(17) 0.0693(11) Uani 1 1 d .
C21 C 0.20287(16) 0.4641(4) 0.5037(2) 0.0555(11) Uani 1 1 d .
C34 C 0.06417(15) 0.1595(4) 0.48748(19) 0.0562(10) Uani 1 1 d .
H34 H 0.0953 0.1466 0.5217 0.067 Uiso 1 1 calc R
C23 C 0.28297(16) 0.3735(4) 0.5414(2) 0.0688(13) Uani 1 1 d .
H23 H 0.2892 0.3617 0.5777 0.083 Uiso 1 1 calc R
C27 C 0.23067(18) 0.4426(4) 0.4417(2) 0.0695(13) Uani 1 1 d .
H27 H 0.2019 0.4786 0.4112 0.083 Uiso 1 1 calc R
C26 C 0.2635(2) 0.4063(5) 0.4323(3) 0.0901(18) Uani 1 1 d .
H26 H 0.2568 0.4159 0.3957 0.108 Uiso 1 1 calc R
C30 C 0.00576(17) 0.2871(5) 0.4091(2) 0.0850(16) Uani 1 1 d .
H30 H -0.0027 0.3599 0.3895 0.102 Uiso 1 1 calc R
C33 C 0.03055(18) 0.0699(4) 0.4662(2) 0.0725(13) Uani 1 1 d .
H33 H 0.0393 -0.0041 0.4848 0.087 Uiso 1 1 calc R
C24 C 0.3165(2) 0.3388(5) 0.5327(3) 0.0860(17) Uani 1 1 d .
H24 H 0.3456 0.3042 0.5632 0.103 Uiso 1 1 calc R
C5 C 0.01000(17) 0.6560(4) 0.3708(2) 0.0680(12) Uani 1 1 d .
C32 C -0.0156(2) 0.0899(5) 0.4176(3) 0.0967(19) Uani 1 1 d .
H32 H -0.0387 0.0303 0.4038 0.116 Uiso 1 1 calc R
C7 C 0.0819(2) 0.7223(5) 0.3444(3) 0.0897(16) Uani 1 1 d .
H7A H 0.0783 0.7093 0.3084 0.108 Uiso 1 1 calc R
H7B H 0.0582 0.7812 0.3364 0.108 Uiso 1 1 calc R
C2 C -0.0092(3) 0.7655(5) 0.4399(4) 0.097(2) Uani 1 1 d .
H2A H -0.0154 0.8005 0.4643 0.116 Uiso 1 1 calc R
C6 C 0.02215(18) 0.5922(5) 0.3357(2) 0.0785(14) Uani 1 1 d .
H6A H 0.0151 0.5077 0.3338 0.094 Uiso 1 1 calc R
H6B H 0.0027 0.6234 0.2957 0.094 Uiso 1 1 calc R
C3 C -0.0458(2) 0.7502(6) 0.3810(4) 0.110(2) Uani 1 1 d .
H3 H -0.0768 0.7776 0.3645 0.132 Uiso 1 1 calc R
C25 C 0.3060(2) 0.3562(5) 0.4783(4) 0.095(2) Uani 1 1 d .
H25 H 0.3286 0.3332 0.4727 0.114 Uiso 1 1 calc R
O6 O 0.0768(2) 0.4180(7) 0.2150(2) 0.198(3) Uani 1 1 d .
C31 C -0.02829(19) 0.1982(6) 0.3886(3) 0.110(2) Uani 1 1 d .
H31 H -0.0598 0.2112 0.3552 0.131 Uiso 1 1 calc R
C4 C -0.0360(2) 0.6943(5) 0.3468(3) 0.0957(18) Uani 1 1 d .
H4 H -0.0608 0.6818 0.3070 0.115 Uiso 1 1 calc R
O7 O 0.0873(4) 0.4133(8) 0.2987(4) 0.250(4) Uani 1 1 d .
O8 O 0.1279(3) 0.5383(7) 0.2895(4) 0.253(5) Uani 1 1 d .
H2 H 0.0870(17) 0.550(5) 0.360(2) 0.071(16) Uiso 1 1 d .
H5 H 0.2119(14) 0.283(4) 0.6392(17) 0.041(12) Uiso 1 1 d .

loop_
_atom_site_aniso_label
_atom_site_aniso_U_11
_atom_site_aniso_U_22
_atom_site_aniso_U_33
_atom_site_aniso_U_23
_atom_site_aniso_U_13
_atom_site_aniso_U_12
C20 0.121(5) 0.116(5) 0.139(6) 0.031(4) 0.108(5) 0.030(4)
C18 0.096(4) 0.095(4) 0.078(3) 0.010(3) 0.060(3) -0.009(3)
C15 0.068(4) 0.159(7) 0.051(3) -0.015(4) 0.036(3) -0.036(4)
C17 0.092(4) 0.106(5) 0.069(3) 0.005(3) 0.051(3) -0.014(3)
C16 0.057(3) 0.142(6) 0.065(3) 0.000(3) 0.029(3) 0.003(3)
C11 0.159(6) 0.110(5) 0.087(4) -0.049(4) 0.090(4) -0.078(5)
C14 0.080(5) 0.277(13) 0.065(4) -0.018(6) 0.030(4) -0.079(6)
C12 0.199(9) 0.206(11) 0.094(6) -0.087(6) 0.102(6) -0.161(9)
C13 0.113(7) 0.309(17) 0.070(5) -0.044(7) 0.037(5) -0.127(9)
O10 0.368(11) 0.162(6) 0.109(4) -0.033(4) 0.100(6) -0.017(7)
O9 0.192(6) 0.232(8) 0.243(8) 0.012(6) 0.098(6) 0.126(6)
Cl2 0.0908(9) 0.0859(10) 0.0671(8) -0.0178(7) 0.0464(7) -0.0126(8)
O12 0.305(9) 0.183(6) 0.089(4) 0.016(4) 0.074(5) -0.063(7)
O13 0.201(7) 0.243(8) 0.200(7) 0.007(6) 0.108(6) -0.099(7)
O11 0.410(16) 0.404(17) 0.57(2) 0.207(16) 0.414(18) 0.249(15)
C19 0.207(8) 0.096(5) 0.170(7) -0.056(5) 0.164(7) -0.057(5)
C9 0.167(7) 0.051(4) 0.201(8) -0.020(4) 0.144(7) -0.033(4)
C10 0.094(4) 0.106(5) 0.144(6) -0.004(4) 0.072(4) -0.045(4)
C8 0.143(6) 0.109(5) 0.121(5) 0.014(4) 0.104(5) -0.015(4)
Fe1 0.0593(4) 0.0408(4) 0.0637(4) -0.0021(3) 0.0446(3) -0.0040(3)
Fe2 0.0568(4) 0.0506(4) 0.0536(4) -0.0123(3) 0.0358(3) -0.0131(3)
Cl1 0.0895(10) 0.1085(13) 0.0775(9) -0.0200(8) 0.0461(8) 0.0011(9)
O3 0.0563(17) 0.0470(17) 0.0559(18) -0.0024(13) 0.0287(15) -0.0087(13)
O1 0.0728(18) 0.0400(16) 0.0670(18) -0.0107(13) 0.0505(16) -0.0085(13)
O4 0.0569(17) 0.0636(19) 0.0591(18) -0.0063(15) 0.0388(15) -0.0018(14)
O2 0.0707(19) 0.0415(16) 0.0622(18) -0.0029(15) 0.0377(16) -0.0113(14)
O5 0.0671(19) 0.077(2) 0.0672(19) 0.0062(17) 0.0493(18) 0.0131(17)
N1 0.078(2) 0.042(2) 0.083(3) 0.0050(18) 0.062(2) 0.0026(18)
C22 0.060(3) 0.039(2) 0.091(3) -0.018(2) 0.056(3) -0.010(2)
N2 0.088(3) 0.054(2) 0.071(3) 0.007(2) 0.057(2) 0.004(2)
C29 0.049(2) 0.039(2) 0.059(2) -0.0016(19) 0.030(2) -0.0032(18)
C28 0.047(2) 0.039(2) 0.058(3) -0.004(2) 0.032(2) -0.0002(18)
N3 0.088(3) 0.054(2) 0.092(3) 0.000(2) 0.063(3) -0.014(2)
N6 0.100(3) 0.065(3) 0.084(3) 0.002(2) 0.070(3) -0.002(2)
N4 0.090(3) 0.101(4) 0.065(3) -0.033(3) 0.053(3) -0.047(3)
C1 0.095(4) 0.050(3) 0.111(4) 0.001(3) 0.080(3) 0.000(3)
N5 0.065(3) 0.073(3) 0.059(2) -0.011(2) 0.032(2) -0.011(2)
C21 0.054(3) 0.051(3) 0.075(3) -0.017(2) 0.046(2) -0.013(2)
C34 0.056(2) 0.047(3) 0.065(3) 0.002(2) 0.037(2) 0.000(2)
C23 0.062(3) 0.047(3) 0.103(4) -0.009(3) 0.053(3) -0.010(2)
C27 0.079(3) 0.062(3) 0.092(4) -0.014(3) 0.065(3) -0.007(3)
C26 0.110(5) 0.077(4) 0.135(5) -0.028(4) 0.101(5) -0.015(4)
C30 0.065(3) 0.057(3) 0.088(4) 0.007(3) 0.024(3) -0.007(3)
C33 0.071(3) 0.045(3) 0.097(4) -0.002(3) 0.048(3) -0.012(2)
C24 0.073(3) 0.057(3) 0.140(5) -0.019(3) 0.071(4) -0.008(3)
C5 0.065(3) 0.058(3) 0.076(3) 0.007(2) 0.040(3) -0.003(2)
C32 0.078(4) 0.062(4) 0.113(5) -0.007(3) 0.039(4) -0.022(3)
C7 0.118(5) 0.075(4) 0.087(4) 0.009(3) 0.068(4) -0.012(3)
C2 0.128(5) 0.051(3) 0.183(7) 0.001(4) 0.132(6) 0.002(3)
C6 0.073(3) 0.087(4) 0.066(3) 0.005(3) 0.037(3) 0.003(3)
C3 0.083(4) 0.074(4) 0.187(8) 0.003(5) 0.090(5) 0.000(3)
C25 0.094(4) 0.064(4) 0.176(7) -0.037(4) 0.107(5) -0.018(3)
O6 0.159(5) 0.224(7) 0.092(4) -0.046(4) 0.014(3) 0.020(5)
C31 0.053(3) 0.086(5) 0.111(5) 0.004(4) 0.009(3) -0.018(3)
C4 0.065(3) 0.080(4) 0.121(5) 0.007(4) 0.045(3) 0.006(3)
O7 0.391(12) 0.227(9) 0.327(11) -0.058(8) 0.319(11) -0.045(8)
O8 0.282(10) 0.154(6) 0.204(7) -0.046(6) 0.086(7) -0.110(7)

loop_
_atom_type_symbol
_atom_type_description
_atom_type_scat_dispersion_real
_atom_type_scat_dispersion_imag
_atom_type_scat_source
C C 0.0033 0.0016 'International Tables Vol C Tables 4.2.6.8 and 6.1.1.4'
H H 0.0000 0.0000 'International Tables Vol C Tables 4.2.6.8 and 6.1.1.4'
N N 0.0061 0.0033 'International Tables Vol C Tables 4.2.6.8 and 6.1.1.4'
O O 0.0106 0.0060 'International Tables Vol C Tables 4.2.6.8 and 6.1.1.4'
Cl Cl 0.1484 0.1585 'International Tables Vol C Tables 4.2.6.8 and 6.1.1.4'
Fe Fe 0.3463 0.8444 'International Tables Vol C Tables 4.2.6.8 and 6.1.1.4'

loop_
_geom_angle_atom_site_label_1
_geom_angle_atom_site_label_2
_geom_angle_atom_site_label_3
_geom_angle
N6 C20 H20A 109.5
N6 C20 H20B 109.5
H20A C20 H20B 109.5
N6 C20 H20C 109.5
H20A C20 H20C 109.5
H20B C20 H20C 109.5
C17 C18 N6 110.2(4)
C17 C18 H18A 109.6
N6 C18 H18A 109.6
C17 C18 H18B 109.6
N6 C18 H18B 109.6
H18A C18 H18B 108.1
N4 C15 C14 120.5(8)
N4 C15 C16 117.3(5)
C14 C15 C16 122.2(8)
N5 C17 C18 109.7(4)
N5 C17 H17A 109.7
C18 C17 H17A 109.7
N5 C17 H17B 109.7
C18 C17 H17B 109.7
H17A C17 H17B 108.2
N5 C16 C15 109.1(5)
N5 C16 H16A 109.9
C15 C16 H16A 109.9
N5 C16 H16B 109.9
C15 C16 H16B 109.9
H16A C16 H16B 108.3
N4 C11 C12 118.7(8)
N4 C11 H11 120.7
C12 C11 H11 120.7
C13 C14 C15 119.8(10)
C13 C14 H14 120.1
C15 C14 H14 120.1
C13 C12 C11 120.1(10)
C13 C12 H12 119.9
C11 C12 H12 119.9
C14 C13 C12 120.7(9)
C14 C13 H13 119.6
C12 C13 H13 119.6
O11 Cl2 O10 118.2(10)
O11 Cl2 O12 112.0(7)
O10 Cl2 O12 110.5(5)
O11 Cl2 O13 102.6(8)
O10 Cl2 O13 104.7(6)
O12 Cl2 O13 107.7(5)
N6 C19 H19A 109.5
N6 C19 H19B 109.5
H19A C19 H19B 109.5
N6 C19 H19C 109.5
H19A C19 H19C 109.5
H19B C19 H19C 109.5
N3 C9 H9A 109.5
N3 C9 H9B 109.5
H9A C9 H9B 109.5
N3 C9 H9C 109.5
H9A C9 H9C 109.5
H9B C9 H9C 109.5
N3 C10 H10A 109.5
N3 C10 H10B 109.5
H10A C10 H10B 109.5
N3 C10 H10C 109.5
H10A C10 H10C 109.5
H10B C10 H10C 109.5
C7 C8 N3 113.2(5)
C7 C8 H8A 108.9
N3 C8 H8A 108.9
C7 C8 H8B 108.9
N3 C8 H8B 108.9
H8A C8 H8B 107.8
O1 Fe1 O5 100.69(13)
O1 Fe1 O2 98.04(12)
O5 Fe1 O2 90.27(13)
O1 Fe1 N1 98.54(13)
O5 Fe1 N1 160.37(14)
O2 Fe1 N1 83.14(13)
O1 Fe1 N3 97.55(14)
O5 Fe1 N3 88.12(14)
O2 Fe1 N3 164.35(14)
N1 Fe1 N3 93.26(14)
O1 Fe1 N2 172.00(15)
O5 Fe1 N2 86.64(15)
O2 Fe1 N2 85.02(13)
N1 Fe1 N2 74.41(15)
N3 Fe1 N2 79.35(15)
O1 Fe2 O3 99.70(12)
O1 Fe2 O4 98.20(12)
O3 Fe2 O4 89.05(12)
O1 Fe2 N4 98.96(18)
O3 Fe2 N4 160.19(18)
O4 Fe2 N4 81.72(14)
O1 Fe2 N6 96.86(14)
O3 Fe2 N6 89.53(14)
O4 Fe2 N6 164.90(14)
N4 Fe2 N6 94.83(16)
O1 Fe2 N5 172.41(15)
O3 Fe2 N5 87.00(14)
O4 Fe2 N5 85.39(14)
N4 Fe2 N5 74.86(19)
N6 Fe2 N5 79.52(16)
O7 Cl1 O9 109.1(6)
O7 Cl1 O6 109.7(6)
O9 Cl1 O6 107.4(5)
O7 Cl1 O8 104.1(6)
O9 Cl1 O8 117.4(6)
O6 Cl1 O8 109.0(5)
C28 O3 Fe2 128.3(3)
Fe1 O1 Fe2 119.27(14)
C21 O4 Fe2 129.3(3)
C28 O2 Fe1 130.5(3)
C21 O5 Fe1 127.8(3)
C5 N1 C1 120.5(4)
C5 N1 Fe1 116.4(3)
C1 N1 Fe1 122.8(3)
C27 C22 C23 120.8(4)
C27 C22 C21 119.8(4)
C23 C22 C21 119.5(4)
C6 N2 C7 111.5(5)
C6 N2 Fe1 109.7(3)
C7 N2 Fe1 110.5(3)
C6 N2 H2 115(3)
C7 N2 H2 112(3)
Fe1 N2 H2 97(3)
C34 C29 C30 118.9(4)
C34 C29 C28 121.2(4)
C30 C29 C28 119.9(4)
O3 C28 O2 125.2(4)
O3 C28 C29 117.8(4)
O2 C28 C29 117.1(4)
C10 N3 C9 109.8(5)
C10 N3 C8 106.3(5)
C9 N3 C8 111.3(5)
C10 N3 Fe1 111.3(3)
C9 N3 Fe1 112.7(3)
C8 N3 Fe1 105.2(3)
C19 N6 C18 112.4(5)
C19 N6 C20 108.9(5)
C18 N6 C20 105.1(4)
C19 N6 Fe2 113.2(3)
C18 N6 Fe2 106.4(3)
C20 N6 Fe2 110.4(3)
C15 N4 C11 120.2(6)
C15 N4 Fe2 114.9(4)
C11 N4 Fe2 123.5(5)
N1 C1 C2 120.1(6)
N1 C1 H1 120.0
C2 C1 H1 120.0
C16 N5 C17 112.4(4)
C16 N5 Fe2 109.8(4)
C17 N5 Fe2 109.9(4)
C16 N5 H5 102(3)
C17 N5 H5 108(3)
Fe2 N5 H5 115(3)
O4 C21 O5 126.5(4)
O4 C21 C22 117.6(4)
O5 C21 C22 115.9(4)
C29 C34 C33 121.3(4)
C29 C34 H34 119.4
C33 C34 H34 119.4
C22 C23 C24 118.8(5)
C22 C23 H23 120.6
C24 C23 H23 120.6
C22 C27 C26 120.7(5)
C22 C27 H27 119.6
C26 C27 H27 119.6
C25 C26 C27 118.4(6)
C25 C26 H26 120.8
C27 C26 H26 120.8
C31 C30 C29 119.8(5)
C31 C30 H30 120.1
C29 C30 H30 120.1
C32 C33 C34 119.6(5)
C32 C33 H33 120.2
C34 C33 H33 120.2
C25 C24 C23 119.2(6)
C25 C24 H24 120.4
C23 C24 H24 120.4
N1 C5 C4 120.3(5)
N1 C5 C6 117.2(4)
C4 C5 C6 122.6(5)
C33 C32 C31 120.4(5)
C33 C32 H32 119.8
C31 C32 H32 119.8
C8 C7 N2 110.3(5)
C8 C7 H7A 109.6
N2 C7 H7A 109.6
C8 C7 H7B 109.6
N2 C7 H7B 109.6
H7A C7 H7B 108.1
C3 C2 C1 119.4(6)
C3 C2 H2A 120.3
C1 C2 H2A 120.3
N2 C6 C5 109.3(4)
N2 C6 H6A 109.8
C5 C6 H6A 109.8
N2 C6 H6B 109.8
C5 C6 H6B 109.8
H6A C6 H6B 108.3
C4 C3 C2 119.0(6)
C4 C3 H3 120.5
C2 C3 H3 120.5
C26 C25 C24 122.0(5)
C26 C25 H25 119.0
C24 C25 H25 119.0
C30 C31 C32 120.0(5)
C30 C31 H31 120.0
C32 C31 H31 120.0
C3 C4 C5 120.6(6)
C3 C4 H4 119.7
C5 C4 H4 119.7

loop_
_geom_bond_atom_site_label_1
_geom_bond_atom_site_label_2
_geom_bond_distance
C20 N6 1.527(7)
C20 H20A 0.9600
C20 H20B 0.9600
C20 H20C 0.9600
C18 C17 1.484(7)
C18 N6 1.485(6)
C18 H18A 0.9700
C18 H18B 0.9700
C15 N4 1.338(8)
C15 C14 1.368(9)
C15 C16 1.522(9)
C17 N5 1.472(6)
C17 H17A 0.9700
C17 H17B 0.9700
C16 N5 1.471(6)
C16 H16A 0.9700
C16 H16B 0.9700
C11 N4 1.342(7)
C11 C12 1.392(10)
C11 H11 0.9300
C14 C13 1.324(15)
C14 H14 0.9300
C12 C13 1.331(16)
C12 H12 0.9300
C13 H13 0.9300
O10 Cl2 1.309(7)
O9 Cl1 1.333(6)
Cl2 O11 1.229(9)
Cl2 O12 1.369(6)
Cl2 O13 1.425(6)
C19 N6 1.472(7)
C19 H19A 0.9600
C19 H19B 0.9600
C19 H19C 0.9600
C9 N3 1.476(7)
C9 H9A 0.9600
C9 H9B 0.9600
C9 H9C 0.9600
C10 N3 1.458(7)
C10 H10A 0.9600
C10 H10B 0.9600
C10 H10C 0.9600
C8 C7 1.445(8)
C8 N3 1.502(7)
C8 H8A 0.9700
C8 H8B 0.9700
Fe1 O1 1.787(3)
Fe1 O5 1.999(3)
Fe1 O2 2.040(3)
Fe1 N1 2.156(4)
Fe1 N3 2.208(4)
Fe1 N2 2.218(4)
Fe2 O1 1.795(3)
Fe2 O3 2.032(3)
Fe2 O4 2.058(3)
Fe2 N4 2.159(4)
Fe2 N6 2.193(4)
Fe2 N5 2.197(4)
Cl1 O7 1.320(7)
Cl1 O6 1.355(5)
Cl1 O8 1.363(7)
O3 C28 1.245(4)
O4 C21 1.247(5)
O2 C28 1.256(5)
O5 C21 1.259(5)
N1 C5 1.338(6)
N1 C1 1.349(5)
C22 C27 1.359(6)
C22 C23 1.390(7)
C22 C21 1.524(5)
N2 C6 1.459(6)
N2 C7 1.479(6)
N2 H2 0.85(5)
C29 C34 1.372(6)
C29 C30 1.389(6)
C29 C28 1.491(5)
C1 C2 1.396(7)
C1 H1 0.9300
N5 H5 0.81(4)
C34 C33 1.372(6)
C34 H34 0.9300
C23 C24 1.391(7)
C23 H23 0.9300
C27 C26 1.388(6)
C27 H27 0.9300
C26 C25 1.367(9)
C26 H26 0.9300
C30 C31 1.377(7)
C30 H30 0.9300
C33 C32 1.360(7)
C33 H33 0.9300
C24 C25 1.376(9)
C24 H24 0.9300
C5 C4 1.377(7)
C5 C6 1.489(7)
C32 C31 1.379(8)
C32 H32 0.9300
C7 H7A 0.9700
C7 H7B 0.9700
C2 C3 1.372(9)
C2 H2A 0.9300
C6 H6A 0.9700
C6 H6B 0.9700
C3 C4 1.364(9)
C3 H3 0.9300
C25 H25 0.9300
C31 H31 0.9300
C4 H4 0.9300

loop_
_platon_squeeze_void_nr
_platon_squeeze_void_average_x
_platon_squeeze_void_average_y
_platon_squeeze_void_average_z
_platon_squeeze_void_volume
_platon_squeeze_void_count_electrons
1 0.500 0.583 0.250 245.7 47.6
2 1.000 0.083 0.250 245.7 47.6
3 0.289 0.000 0.201 6.9 0.0
4 0.789 0.500 0.201 6.9 0.0
5 0.211 0.500 0.299 6.9 0.0
6 0.711 0.000 0.299 6.9 0.0
7 0.500 0.417 0.750 245.7 47.5
8 1.000 0.917 0.750 245.7 47.5
9 0.289 0.000 0.701 6.9 -0.1
10 0.789 0.500 0.701 6.9 -0.1
11 0.211 0.500 0.799 6.9 -0.1
12 0.711 0.000 0.799 6.9 -0.1
